data_2209192
loop_
_publ_author_name
'Guang-Bo Che'

_publ_section_title
;<i>catena</i>-Poly[[[(pyrazino[2,3-<i>f</i>][1,10]phenanthroline)zinc(II)]-\m-cyclohexane-1,4-dicarboxylato]
 dihydrate]
;
_journal_coeditor_code HB2055
_journal_issue 6
_journal_name_full 'Acta Crystallographica Section E'
_journal_page_first m1378
_journal_page_last m1380
_journal_paper_doi 10.1107/S1600536806018599
_journal_volume 62
_journal_year 2006
_chemical_formula_iupac '[Zn (C8 H10 O4) (C14 H8 N4)], 2H2 O'
_chemical_formula_moiety 'C22 H18 N4 O4 Zn, 2H2 O'
_chemical_formula_sum 'C22 H22 N4 O6 Zn'
_chemical_formula_weight 503.81
_chemical_name_systematic
;
catena-Poly[[[(pyrazino[2,3-f][1,10]phenanthroline)zinc(II)]-\m-
cyclohexane-1,4-dicarboxylato] dihydrate]
;
_space_group_IT_number 14
_symmetry_cell_setting monoclinic
_symmetry_space_group_name_Hall '-P 2yn'
_symmetry_space_group_name_H-M 'P 1 21/n 1'
_atom_sites_solution_hydrogens mixed
_atom_sites_solution_primary direct
_atom_sites_solution_secondary difmap
_audit_creation_method SHELXL-97
_cell_angle_alpha 90.00
_cell_angle_beta 90.02(3)
_cell_angle_gamma 90.00
_cell_formula_units_Z 4
_cell_length_a 8.1707(16)
_cell_length_b 15.052(3)
_cell_length_c 17.136(3)
_cell_measurement_reflns_used 14756
_cell_measurement_temperature 292(2)
_cell_measurement_theta_max 27.42
_cell_measurement_theta_min 3.07
_cell_volume 2107.5(7)
_computing_cell_refinement PROCESS-AUTO
_computing_data_collection 'PROCESS-AUTO (Rigaku, 1998)'
_computing_data_reduction PROCESS-AUTO
_computing_molecular_graphics 'SHELXTL-Plus (Sheldrick, 1990)'
_computing_publication_material SHELXTL-Plus
_computing_structure_refinement 'SHELXL97 (Sheldrick, 1997)'
_computing_structure_solution 'SHELXS97 (Sheldrick, 1997)'
_diffrn_ambient_temperature 292(2)
_diffrn_detector_area_resol_mean 10.0
_diffrn_measured_fraction_theta_full 0.997
_diffrn_measured_fraction_theta_max 0.996
_diffrn_measurement_device_type 'Rigaku R-AXIS RAPID'
_diffrn_measurement_method \w
_diffrn_radiation_monochromator graphite
_diffrn_radiation_source 'rotor target'
_diffrn_radiation_type MoK\a
_diffrn_radiation_wavelength 0.71073
_diffrn_reflns_av_R_equivalents 0.0435
_diffrn_reflns_av_sigmaI/netI 0.0357
_diffrn_reflns_limit_h_max 10
_diffrn_reflns_limit_h_min -8
_diffrn_reflns_limit_k_max 19
_diffrn_reflns_limit_k_min -19
_diffrn_reflns_limit_l_max 21
_diffrn_reflns_limit_l_min -22
_diffrn_reflns_number 20456
_diffrn_reflns_theta_full 25.00
_diffrn_reflns_theta_max 27.48
_diffrn_reflns_theta_min 3.08
_diffrn_standards_decay_% 0
_exptl_absorpt_coefficient_mu 1.215
_exptl_absorpt_correction_T_max 0.80
_exptl_absorpt_correction_T_min 0.67
_exptl_absorpt_correction_type multi-scan
_exptl_absorpt_process_details '(ABSCOR; Higashi, 1995)'
_exptl_crystal_colour colourless
_exptl_crystal_density_diffrn 1.588
_exptl_crystal_density_method 'not measured'
_exptl_crystal_description block
_exptl_crystal_F_000 1040
_exptl_crystal_size_max 0.31
_exptl_crystal_size_mid 0.22
_exptl_crystal_size_min 0.19
_refine_diff_density_max 0.773
_refine_diff_density_min -0.399
_refine_ls_extinction_method none
_refine_ls_goodness_of_fit_ref 1.063
_refine_ls_hydrogen_treatment mixed
_refine_ls_matrix_type full
_refine_ls_number_parameters 310
_refine_ls_number_reflns 4837
_refine_ls_number_restraints 7
_refine_ls_restrained_S_all 1.064
_refine_ls_R_factor_all 0.0720
_refine_ls_R_factor_gt 0.0507
_refine_ls_shift/su_max 0.006
_refine_ls_shift/su_mean 0.000
_refine_ls_structure_factor_coef Fsqd
_refine_ls_weighting_details 'calc w=1/[\s^2^(Fo^2^)+(0.0708P)^2^+2.0262P] where P=(Fo^2^+2Fc^2^)/3'
_refine_ls_weighting_scheme calc
_refine_ls_wR_factor_gt 0.1338
_refine_ls_wR_factor_ref 0.1463
_reflns_number_gt 3641
_reflns_number_total 4837
_reflns_threshold_expression I>2\s(I)
_cod_data_source_file hb2055.cif
_cod_data_source_block I
_cod_depositor_comments
;
The following automatic conversions were performed:
'_symmetry_cell_setting' value 'Monoclinic' changed to 'monoclinic'
according to '/home/saulius/struct/CIF-dictionaries/cif_core.dic'
dictionary named 'cif_core.dic' version 2.4.1 from 2010-06-29.

Automatic conversion script
Id: cif_fix_enum 1527 2010-12-29 10:47:43Z saulius 

The following automatic conversions were performed:

'_symmetry_cell_setting' value 'Monoclinic' changed to 'monoclinic'
according to /home/saulius/struct/CIF-dictionaries/cif_core.dic
dictionary named 'cif_core.dic' version 2.4.1 from 2010-06-29.

Automatic conversion script
Id: cif_fix_values 1715 2011-07-08 13:25:40Z adriana 

The following automatic conversions were performed:

'_atom_sites_solution_hydrogens' value 'geom and difmap' was changed
to 'mixed'.

Automatic conversion script
Id: cif_fix_values 6452 2018-10-05 10:23:21Z andrius 
;
_cod_original_sg_symbol_H-M 'P 21/n'
_cod_database_code 2209192
_cod_database_fobs_code 2209192

loop_
_symmetry_equiv_pos_as_xyz
'x, y, z'
'-x+1/2, y+1/2, -z+1/2'
'-x, -y, -z'
'x-1/2, -y-1/2, z-1/2'

loop_
_atom_site_type_symbol
_atom_site_label
_atom_site_fract_x
_atom_site_fract_y
_atom_site_fract_z
_atom_site_U_iso_or_equiv
_atom_site_adp_type
_atom_site_calc_flag
_atom_site_refinement_flags
_atom_site_occupancy
C C1 0.5613(5) 0.3964(3) 0.7797(2) 0.0479(9) Uani d . 1
H H1 0.5304 0.3661 0.7348 0.057 Uiso calc R 1
C C2 0.5155(5) 0.4839(3) 0.7880(2) 0.0539(10) Uani d . 1
H H2 0.4534 0.5118 0.7496 0.065 Uiso calc R 1
C C3 0.5626(5) 0.5291(2) 0.8533(2) 0.0514(9) Uani d . 1
H H3 0.5349 0.5887 0.8592 0.062 Uiso calc R 1
C C4 0.6527(4) 0.4857(2) 0.9112(2) 0.0420(8) Uani d . 1
C C5 0.6938(4) 0.3968(2) 0.89860(19) 0.0370(7) Uani d . 1
C C6 0.7885(4) 0.3473(2) 0.95672(19) 0.0369(7) Uani d . 1
C C7 0.9065(5) 0.2140(3) 0.9916(2) 0.0491(9) Uani d . 1
H H7 0.9275 0.1545 0.9810 0.059 Uiso calc R 1
C C8 0.9660(5) 0.2503(3) 1.0602(2) 0.0563(10) Uani d . 1
H H8 1.0264 0.2157 1.0947 0.068 Uiso calc R 1
C C9 0.9351(5) 0.3374(3) 1.0767(2) 0.0541(10) Uani d . 1
H H9 0.9744 0.3625 1.1226 0.065 Uiso calc R 1
C C10 0.8441(4) 0.3885(2) 1.0245(2) 0.0417(8) Uani d . 1
C C11 0.8054(5) 0.4824(3) 1.0362(2) 0.0473(9) Uani d . 1
C C12 0.7091(5) 0.5281(2) 0.9823(2) 0.0443(8) Uani d . 1
C C13 0.7289(4) 0.64400(19) 1.05573(16) 0.0304(6) Uani d . 1
H H13 0.7063 0.7033 1.0663 0.036 Uiso calc R 1
C C14 0.8238(6) 0.6054(3) 1.1059(2) 0.0596(12) Uani d . 1
H H14 0.8622 0.6385 1.1479 0.072 Uiso calc R 1
C C15 0.6205(4) 0.0770(2) 0.8543(2) 0.0398(7) Uani d . 1
C C16 0.5357(4) -0.0085(2) 0.8751(2) 0.0388(7) Uani d . 1
H H16 0.4523 0.0050 0.9145 0.047 Uiso calc R 1
C C17 0.4486(4) -0.0479(2) 0.8040(2) 0.0404(7) Uani d . 1
H H17A 0.3699 -0.0054 0.7839 0.048 Uiso calc R 1
H H17B 0.5279 -0.0599 0.7632 0.048 Uiso calc R 1
C C18 0.3608(4) -0.1339(2) 0.8261(2) 0.0455(8) Uani d . 1
H H18A 0.2774 -0.1210 0.8647 0.055 Uiso calc R 1
H H18B 0.3070 -0.1580 0.7803 0.055 Uiso calc R 1
C C19 0.4786(4) -0.2024(2) 0.8587(2) 0.0409(8) Uani d . 1
H H19 0.4134 -0.2528 0.8773 0.049 Uiso calc R 1
C C20 0.5935(5) -0.2370(2) 0.7960(2) 0.0398(8) Uani d . 1
C C21 0.5703(5) -0.1644(2) 0.9289(2) 0.0473(9) Uani d . 1
H H21A 0.4940 -0.1558 0.9716 0.057 Uiso calc R 1
H H21B 0.6526 -0.2067 0.9458 0.057 Uiso calc R 1
C C22 0.6526(5) -0.0764(2) 0.9100(2) 0.0442(8) Uani d . 1
H H22A 0.7412 -0.0869 0.8735 0.053 Uiso calc R 1
H H22B 0.6997 -0.0521 0.9574 0.053 Uiso calc R 1
N N1 0.6489(3) 0.35306(18) 0.83398(16) 0.0386(6) Uani d . 1
N N2 0.8203(4) 0.26124(18) 0.94019(17) 0.0398(6) Uani d . 1
N N3 0.6637(5) 0.6146(2) 0.9961(2) 0.0599(9) Uani d . 1
N N4 0.8674(4) 0.5240(3) 1.10052(19) 0.0589(9) Uani d . 1
O O1 0.5357(3) 0.14482(17) 0.83634(18) 0.0577(7) Uani d . 1
O O2 0.7713(3) 0.08357(17) 0.85265(19) 0.0571(7) Uani d D 1
O O1W 1.0673(6) -0.0085(3) 0.9204(3) 0.0955(12) Uani d D 1
O O3 0.5339(3) -0.25006(18) 0.72760(16) 0.0482(6) Uani d . 1
O O2W 0.1986(5) 0.1438(3) 0.8522(3) 0.1168(18) Uani d D 1
O O4 0.7397(3) -0.2525(2) 0.80797(16) 0.0512(7) Uani d . 1
Zn Zn1 0.74602(5) 0.22353(3) 0.82563(2) 0.03947(15) Uani d . 1
H HW11 1.137(4) 0.040(2) 0.917(2) 0.059 Uiso d D 1
H HW21 0.122(4) 0.175(3) 0.826(2) 0.059 Uiso d D 1
H HW22 0.294(3) 0.142(3) 0.826(2) 0.059 Uiso d D 1
H HW12 1.003(3) -0.0109(19) 0.8808(18) 0.059 Uiso d D 1

loop_
_atom_site_aniso_label
_atom_site_aniso_U_11
_atom_site_aniso_U_22
_atom_site_aniso_U_33
_atom_site_aniso_U_12
_atom_site_aniso_U_13
_atom_site_aniso_U_23
C1 0.043(2) 0.052(2) 0.049(2) 0.0051(17) -0.0026(15) 0.0022(16)
C2 0.052(2) 0.055(2) 0.055(2) 0.0119(19) -0.0051(18) 0.0089(18)
C3 0.055(2) 0.0308(18) 0.068(2) 0.0063(16) 0.0063(19) 0.0104(17)
C4 0.044(2) 0.0327(17) 0.0494(19) -0.0017(14) 0.0111(15) 0.0011(14)
C5 0.0356(17) 0.0288(16) 0.0467(18) -0.0031(13) 0.0089(14) 0.0022(13)
C6 0.0345(17) 0.0332(17) 0.0429(17) -0.0051(13) 0.0069(13) -0.0002(13)
C7 0.048(2) 0.043(2) 0.057(2) 0.0015(16) -0.0027(17) 0.0119(16)
C8 0.047(2) 0.062(3) 0.059(2) 0.004(2) -0.0041(18) 0.017(2)
C9 0.049(2) 0.068(3) 0.045(2) -0.009(2) 0.0006(16) -0.0006(18)
C10 0.0356(18) 0.046(2) 0.0435(18) -0.0095(15) 0.0027(14) 0.0006(15)
C11 0.045(2) 0.051(2) 0.0460(19) -0.0154(17) 0.0121(16) -0.0125(16)
C12 0.045(2) 0.0323(17) 0.055(2) -0.0073(15) 0.0127(16) -0.0038(15)
C13 0.0468(18) 0.0191(13) 0.0252(14) -0.0136(12) 0.0100(12) -0.0031(11)
C14 0.070(3) 0.058(3) 0.051(2) -0.030(2) 0.018(2) -0.021(2)
C15 0.0411(19) 0.0314(17) 0.0468(18) -0.0030(14) 0.0029(14) -0.0065(14)
C16 0.0392(18) 0.0304(16) 0.0468(18) -0.0038(14) 0.0092(14) -0.0034(13)
C17 0.0386(18) 0.0282(16) 0.054(2) 0.0016(14) -0.0034(15) 0.0001(14)
C18 0.0373(18) 0.0338(17) 0.065(2) -0.0020(14) 0.0075(16) -0.0072(16)
C19 0.0428(19) 0.0272(16) 0.053(2) -0.0040(13) 0.0103(15) 0.0029(14)
C20 0.045(2) 0.0234(16) 0.051(2) -0.0016(14) 0.0086(15) 0.0038(13)
C21 0.061(2) 0.0384(19) 0.0427(18) 0.0018(17) 0.0063(16) 0.0067(15)
C22 0.050(2) 0.0412(19) 0.0413(18) -0.0006(16) -0.0021(15) -0.0004(14)
N1 0.0358(15) 0.0356(15) 0.0445(15) 0.0025(12) 0.0031(12) -0.0010(12)
N2 0.0405(16) 0.0310(15) 0.0479(16) -0.0010(12) 0.0024(12) 0.0043(12)
N3 0.070(2) 0.0341(17) 0.076(2) 0.0022(16) 0.0195(19) 0.0081(16)
N4 0.056(2) 0.073(3) 0.0478(18) -0.0137(18) 0.0037(15) -0.0051(17)
O1 0.0485(16) 0.0348(14) 0.090(2) -0.0075(12) -0.0020(14) 0.0089(13)
O2 0.0429(16) 0.0350(14) 0.093(2) -0.0063(11) 0.0083(14) -0.0050(13)
O1W 0.094(3) 0.091(3) 0.101(3) -0.006(2) 0.001(2) 0.003(2)
O3 0.0423(14) 0.0484(15) 0.0539(15) -0.0038(12) 0.0006(11) -0.0073(12)
O2W 0.055(2) 0.100(3) 0.195(5) 0.018(2) 0.006(3) 0.053(3)
O4 0.0423(15) 0.0537(16) 0.0574(16) 0.0107(12) 0.0052(12) 0.0055(12)
Zn1 0.0384(2) 0.0282(2) 0.0519(3) -0.00397(16) 0.00331(17) -0.00175(16)

loop_
_atom_type_symbol
_atom_type_description
_atom_type_scat_dispersion_real
_atom_type_scat_dispersion_imag
_atom_type_scat_source
C C 0.0033 0.0016 'International Tables Vol C Tables 4.2.6.8 and 6.1.1.4'
H H 0.0000 0.0000 'International Tables Vol C Tables 4.2.6.8 and 6.1.1.4'
N N 0.0061 0.0033 'International Tables Vol C Tables 4.2.6.8 and 6.1.1.4'
O O 0.0106 0.0060 'International Tables Vol C Tables 4.2.6.8 and 6.1.1.4'
Zn Zn 0.2839 1.4301 'International Tables Vol C Tables 4.2.6.8 and 6.1.1.4'

loop_
_geom_angle_atom_site_label_1
_geom_angle_atom_site_label_2
_geom_angle_atom_site_label_3
_geom_angle_site_symmetry_1
_geom_angle_site_symmetry_3
_geom_angle
_geom_angle_publ_flag
N1 C1 C2 . . 122.6(4) ?
N1 C1 H1 . . 118.7 ?
C2 C1 H1 . . 118.7 ?
C3 C2 C1 . . 118.9(4) ?
C3 C2 H2 . . 120.5 ?
C1 C2 H2 . . 120.5 ?
C2 C3 C4 . . 119.8(4) ?
C2 C3 H3 . . 120.1 ?
C4 C3 H3 . . 120.1 ?
C3 C4 C5 . . 117.7(3) ?
C3 C4 C12 . . 123.9(3) ?
C5 C4 C12 . . 118.4(3) ?
N1 C5 C4 . . 122.2(3) ?
N1 C5 C6 . . 117.2(3) ?
C4 C5 C6 . . 120.6(3) ?
N2 C6 C10 . . 122.6(3) ?
N2 C6 C5 . . 116.5(3) ?
C10 C6 C5 . . 120.8(3) ?
N2 C7 C8 . . 122.4(4) ?
N2 C7 H7 . . 118.8 ?
C8 C7 H7 . . 118.8 ?
C9 C8 C7 . . 119.4(4) ?
C9 C8 H8 . . 120.3 ?
C7 C8 H8 . . 120.3 ?
C8 C9 C10 . . 119.7(4) ?
C8 C9 H9 . . 120.2 ?
C10 C9 H9 . . 120.2 ?
C6 C10 C9 . . 117.6(3) ?
C6 C10 C11 . . 118.4(3) ?
C9 C10 C11 . . 124.1(3) ?
N4 C11 C12 . . 121.2(4) ?
N4 C11 C10 . . 118.3(4) ?
C12 C11 C10 . . 120.6(3) ?
N3 C12 C11 . . 120.5(4) ?
N3 C12 C4 . . 118.4(4) ?
C11 C12 C4 . . 121.2(3) ?
N3 C13 C14 . . 130.3(3) ?
N3 C13 H13 . . 114.9 ?
C14 C13 H13 . . 114.9 ?
N4 C14 C13 . . 123.3(4) ?
N4 C14 H14 . . 118.3 ?
C13 C14 H14 . . 118.3 ?
O2 C15 O1 . . 118.3(3) ?
O2 C15 C16 . . 122.2(3) ?
O1 C15 C16 . . 119.5(3) ?
O2 C15 Zn1 . . 60.84(19) ?
O1 C15 Zn1 . . 57.61(18) ?
C16 C15 Zn1 . . 176.0(2) ?
C15 C16 C22 . . 112.3(3) ?
C15 C16 C17 . . 110.9(3) ?
C22 C16 C17 . . 110.2(3) ?
C15 C16 H16 . . 107.8 ?
C22 C16 H16 . . 107.8 ?
C17 C16 H16 . . 107.8 ?
C18 C17 C16 . . 110.4(3) ?
C18 C17 H17A . . 109.6 ?
C16 C17 H17A . . 109.6 ?
C18 C17 H17B . . 109.6 ?
C16 C17 H17B . . 109.6 ?
H17A C17 H17B . . 108.1 ?
C19 C18 C17 . . 111.7(3) ?
C19 C18 H18A . . 109.3 ?
C17 C18 H18A . . 109.3 ?
C19 C18 H18B . . 109.3 ?
C17 C18 H18B . . 109.3 ?
H18A C18 H18B . . 107.9 ?
C18 C19 C20 . . 111.4(3) ?
C18 C19 C21 . . 110.2(3) ?
C20 C19 C21 . . 112.5(3) ?
C18 C19 H19 . . 107.5 ?
C20 C19 H19 . . 107.5 ?
C21 C19 H19 . . 107.5 ?
O4 C20 O3 . . 119.3(3) ?
O4 C20 C19 . . 123.0(3) ?
O3 C20 C19 . . 117.6(3) ?
O4 C20 Zn1 . 2_646 65.9(2) ?
O3 C20 Zn1 . 2_646 53.82(17) ?
C19 C20 Zn1 . 2_646 169.3(3) ?
C22 C21 C19 . . 112.0(3) ?
C22 C21 H21A . . 109.2 ?
C19 C21 H21A . . 109.2 ?
C22 C21 H21B . . 109.2 ?
C19 C21 H21B . . 109.2 ?
H21A C21 H21B . . 107.9 ?
C21 C22 C16 . . 113.0(3) ?
C21 C22 H22A . . 109.0 ?
C16 C22 H22A . . 109.0 ?
C21 C22 H22B . . 109.0 ?
C16 C22 H22B . . 109.0 ?
H22A C22 H22B . . 107.8 ?
C5 N1 C1 . . 118.7(3) ?
C5 N1 Zn1 . . 114.0(2) ?
C1 N1 Zn1 . . 127.1(2) ?
C7 N2 C6 . . 118.3(3) ?
C7 N2 Zn1 . . 128.1(3) ?
C6 N2 Zn1 . . 113.2(2) ?
C13 N3 C12 . . 111.4(4) ?
C14 N4 C11 . . 113.2(4) ?
C15 O1 Zn1 . . 91.6(2) ?
C15 O2 Zn1 . . 89.3(2) ?
HW11 O1W HW12 . . 110(3) ?
C20 O3 Zn1 . 2_646 95.9(2) ?
HW21 O2W HW22 . . 112(3) ?
C20 O4 Zn1 . 2_646 85.1(2) ?
O3 Zn1 O1 2_656 . 149.99(12) n
O3 Zn1 N1 2_656 . 100.40(11) n
O1 Zn1 N1 . . 102.00(11) n
O3 Zn1 N2 2_656 . 96.21(11) n
O1 Zn1 N2 . . 107.65(12) n
N1 Zn1 N2 . . 78.37(11) y
O3 Zn1 O2 2_656 . 101.51(10) n
O1 Zn1 O2 . . 60.64(10) y
N1 Zn1 O2 . . 156.89(11) n
N2 Zn1 O2 . . 92.01(11) n
O3 Zn1 O4 2_656 2_656 59.19(10) y
O1 Zn1 O4 . 2_656 102.47(11) n
N1 Zn1 O4 . 2_656 86.69(11) n
N2 Zn1 O4 . 2_656 148.51(10) n
O2 Zn1 O4 . 2_656 110.93(11) n

loop_
_geom_bond_atom_site_label_1
_geom_bond_atom_site_label_2
_geom_bond_site_symmetry_2
_geom_bond_distance
_geom_bond_publ_flag
C1 N1 . 1.342(5) ?
C1 C2 . 1.377(5) ?
C1 H1 . 0.9300 ?
C2 C3 . 1.365(6) ?
C2 H2 . 0.9300 ?
C3 C4 . 1.398(5) ?
C3 H3 . 0.9300 ?
C4 C5 . 1.397(5) ?
C4 C12 . 1.451(5) ?
C5 N1 . 1.339(4) ?
C5 C6 . 1.465(5) ?
C6 N2 . 1.351(4) ?
C6 C10 . 1.393(5) ?
C7 N2 . 1.334(5) ?
C7 C8 . 1.385(6) ?
C7 H7 . 0.9300 ?
C8 C9 . 1.364(6) ?
C8 H8 . 0.9300 ?
C9 C10 . 1.395(5) ?
C9 H9 . 0.9300 ?
C10 C11 . 1.462(5) ?
C11 N4 . 1.365(5) ?
C11 C12 . 1.394(6) ?
C12 N3 . 1.373(5) ?
C13 N3 . 1.235(5) ?
C13 C14 . 1.295(6) ?
C13 H13 . 0.9300 ?
C14 N4 . 1.279(6) ?
C14 H14 . 0.9300 ?
C15 C16 . 1.506(5) ?
C15 Zn1 . 2.481(3) ?
C16 C22 . 1.521(5) ?
C16 C17 . 1.531(5) ?
C16 H16 . 0.9800 ?
C17 C18 . 1.527(5) ?
C17 H17A . 0.9700 ?
C17 H17B . 0.9700 ?
C18 C19 . 1.518(5) ?
C18 H18A . 0.9700 ?
C18 H18B . 0.9700 ?
C19 C20 . 1.519(5) ?
C19 C21 . 1.529(5) ?
C19 H19 . 0.9800 ?
C20 Zn1 2_646 2.533(4) ?
C21 C22 . 1.520(5) ?
C21 H21A . 0.9700 ?
C21 H21B . 0.9700 ?
C22 H22A . 0.9700 ?
C22 H22B . 0.9700 ?
O1W HW11 . 0.937(18) ?
O1W HW12 . 0.857(17) ?
O2W HW21 . 0.90(4) ?
O2W HW22 . 0.899(18) ?
O3 Zn1 2_646 2.056(3) n
O4 Zn1 2_646 2.321(3) n
Zn1 N1 . 2.110(3) y
Zn1 N2 . 2.132(3) y
Zn1 O1 . 2.096(3) y
Zn1 O2 . 2.167(3) y
Zn1 O3 2_656 2.056(3) y
Zn1 O4 2_656 2.321(3) y
C15 O2 . 1.236(4) y
C15 O1 . 1.271(4) y
C20 O4 . 1.234(4) y
C20 O3 . 1.284(5) y

loop_
_geom_hbond_atom_site_label_D
_geom_hbond_atom_site_label_H
_geom_hbond_atom_site_label_A
_geom_hbond_site_symmetry_A
_geom_hbond_distance_DH
_geom_hbond_distance_HA
_geom_hbond_distance_DA
_geom_hbond_angle_DHA
O1W HW12 O2 . 0.857(17) 2.419(18) 3.019(5) 128(2)
O1W HW11 O2W 1_655 0.937(18) 1.97(3) 2.788(6) 145(3)
O2W HW22 O1 . 0.899(18) 1.99(3) 2.768(5) 144(4)
O2W HW21 O3 2_556 0.90(4) 1.93(4) 2.833(5) 176(4)
